data_7063301
loop_
_publ_author_name
'Guseinov, Firudin I.'
'Ovsyannikov, Viacheslav O.'
'Shuvalova, Elena V.'
'Kustov, Leonid M.'
'Kobrakov, Konstantin I.'
'Samigullina, Aida I.'
'Mahmudov, Kamran T.'

_publ_section_title
;
 Unexpected 20-membered macrocycles obtained by the condensation of
 \a,\a-dihalo-\b-oxoaldehydes with diaminofurazan
;
_journal_issue 29
_journal_name_full 'New Journal of Chemistry'
_journal_page_first 12869
_journal_page_last 12872
_journal_paper_doi 10.1039/D4NJ01789G
_journal_volume 48
_journal_year 2024
_chemical_formula_moiety 'C44 H27 Br8 Cl4 N16 O8, 2(C3 H7 N O)'
_chemical_formula_sum 'C50 H41 Br8 Cl4 N18 O10'
_chemical_formula_weight 1835.09
_space_group_crystal_system monoclinic
_space_group_IT_number 14
_space_group_name_Hall '-P 2ybc'
_space_group_name_H-M_alt 'P 1 21/c 1'
_atom_sites_solution_hydrogens geom
_atom_sites_solution_primary dual
_atom_sites_solution_secondary difmap
_audit_creation_date 2024-02-08
_audit_creation_method
;
Olex2 1.3
(compiled 2019.09.11 svn.r3662 for OlexSys, GUI svn.r5938)
;
_audit_update_record
;
2024-03-06 deposited with the CCDC.	2024-07-01 downloaded from the CCDC.
;
_cell_angle_alpha 90
_cell_angle_beta 112.866(3)
_cell_angle_gamma 90
_cell_formula_units_Z 4
_cell_length_a 18.1145(6)
_cell_length_b 23.3689(5)
_cell_length_c 19.3970(5)
_cell_measurement_reflns_used 11444
_cell_measurement_temperature 100.00(10)
_cell_measurement_theta_max 76.2160
_cell_measurement_theta_min 2.6500
_cell_volume 7565.8(4)
_computing_cell_refinement 'CrysAlisPro 1.171.43.104a (Rigaku OD, 2023)'
_computing_data_collection 'CrysAlisPro system (CCD 43.104a 64-bit (release 22-12-2023))'
_computing_data_reduction 'CrysAlisPro 1.171.43.104a (Rigaku OD, 2023)'
_computing_molecular_graphics 'Olex2 1.3 (Dolomanov et al., 2009)'
_computing_publication_material 'Olex2 1.3 (Dolomanov et al., 2009)'
_computing_structure_refinement 'ShelXL 2018/3 (Sheldrick, 2015)'
_computing_structure_solution 'SHELXT 2014/5 (Sheldrick, 2014)'
_diffrn_ambient_environment N~2~
_diffrn_ambient_temperature 100.00(10)
_diffrn_detector 'Hybrid Pixel Array Detector'
_diffrn_detector_area_resol_mean 10.0000
_diffrn_detector_type HyPix
_diffrn_measured_fraction_theta_full 0.997
_diffrn_measured_fraction_theta_max 0.959
_diffrn_measurement_details
;
List of Runs (angles in degrees, time in seconds):

  # Type    Start    End  Width  t~exp~   \w     \q     \k     \f   Frames
#--------------------------------------------------------------------------
  1  \w    -44.00  32.00   0.50    8.00    --  -44.12  39.00 146.00  152
  2  \w    -44.00  32.00   0.50    8.00    --  -44.12  39.00 146.00  152
  3  \w   -120.00 -25.00   0.50    8.00    --  -44.12 -39.00  -7.00  190
  4  \w     25.00 120.00   0.50    8.00    --   44.12  39.00 146.00  190
  5  \w   -172.00 -76.00   0.50   20.00    --  -96.00 -39.00  -7.00  192
  6  \w     98.00 178.00   0.50   20.00    --  117.50  39.00 146.00  160
  7  \w    -86.00 -13.00   0.50    8.00    --  -44.12 125.00 -90.00  146
  8  \w    -86.00 -13.00   0.50    8.00    --  -44.12 125.00 -90.00  146
  9  \w     25.00 120.00   0.50    8.00    --   44.12  39.00 146.00  190
 10  \w    -31.00  44.00   0.50    8.00    --   44.12 -39.00  -7.00  150
 11  \w     34.00  94.00   0.50    8.00    --   44.12-125.00  90.00  120
 12  \w     34.00  94.00   0.50    8.00    --   44.12-125.00-150.00  120
 13  \w    -71.00 -22.00   0.50   20.00    --  -96.00  61.00 -30.00   98
 14  \w    -51.00 -21.00   0.50   20.00    --  -96.00  45.00-150.00   60
 15  \w    -51.00 -21.00   0.50   20.00    --  -96.00  45.00 -60.00   60
 16  \w    -51.00 -21.00   0.50   20.00    --  -96.00  45.00 120.00   60
 17  \w    -51.00 -21.00   0.50   20.00    --  -96.00  45.00 150.00   60
 18  \w     98.00 178.00   0.50   20.00    --  117.50  45.00-120.00  160
 19  \w     45.00 105.00   0.50   20.00    --  117.50 -95.00 -90.00  120
 20  \w     45.00  71.00   0.50   20.00    --  117.50 -61.00 -90.00   52
 21  \w     45.00  71.00   0.50   20.00    --  117.50 -61.00 -60.00   52
 22  \w     98.00 178.00   0.50   20.00    --  117.50  45.00  30.00  160
 23  \w     98.00 178.00   0.50   20.00    --  117.50  45.00  30.00  160
 24  \w     45.00 105.00   0.50   20.00    --  117.50 -95.00 -90.00  120
 25  \w     45.00  71.00   0.50   20.00    --  117.50 -61.00 120.00   52
 26  \w     45.00  71.00   0.50   20.00    --  117.50 -61.00 150.00   52
 27  \w     45.00  71.00   0.50   20.00    --  117.50 -61.00  30.00   52
 28  \w     45.00 105.00   0.50   20.00    --  117.50 -77.00 150.00  120
 29  \w     45.00  71.00   0.50   20.00    --  117.50 -61.00 -30.00   52
 30  \w     45.00  71.00   0.50   20.00    --  117.50 -61.00  60.00   52
 31  \w     45.00  71.00   0.50   20.00    --  117.50 -61.00-150.00   52
 32  \w     86.00 155.00   0.50   20.00    --  117.50  15.00 -30.00  138
 33  \w    128.00 155.00   0.50   20.00    --  117.50  15.00 -30.00   54
 34  \w     99.00 126.00   0.50   20.00    --  117.50  61.00-150.00   54
 35  \w    140.00 178.00   0.50   20.00    --  117.50  61.00-150.00   76
 36  \w     58.00 105.00   0.50   20.00    --  117.50 -77.00-150.00   94
 37  \w     59.00  87.00   0.50   20.00    --  117.50 -95.00 120.00   56
 38  \w     45.00  70.00   0.50   20.00    --  117.50 -61.00  90.00   50
 39  \w    152.00 177.00   0.50   20.00    --  117.50  45.00   0.00   50
 40  \w    109.00 143.00   0.50   20.00    --  117.50  45.00   0.00   68
 41  \w     45.00 103.00   0.50   20.00    --  117.50 -77.00 -30.00  116
 42  \w     51.00  99.00   0.50   20.00    --  117.50 -77.00 -90.00   96
 43  \w     45.00  70.00   0.50   20.00    --  117.50 -61.00-120.00   50
 44  \w     45.00  71.00   0.50   20.00    --  117.50 -61.00   0.00   52
 45  \w     63.00  89.00   0.50   20.00    --  117.50 -77.00-120.00   52
 46  \w     46.00 104.00   0.50   20.00    --  117.50 -95.00  60.00  116
;
_diffrn_measurement_device 'four-circle diffractometer'
_diffrn_measurement_device_type 'XtaLAB Synergy, Dualflex, HyPix'
_diffrn_measurement_method '\w scans'
_diffrn_orient_matrix_type 'CrysAlisPro convention (1999,Acta A55,543-557)'
_diffrn_orient_matrix_UB_11 -0.0150505000
_diffrn_orient_matrix_UB_12 0.0115218000
_diffrn_orient_matrix_UB_13 0.0716520000
_diffrn_orient_matrix_UB_21 -0.0789601000
_diffrn_orient_matrix_UB_22 0.0307003000
_diffrn_orient_matrix_UB_23 -0.0466930000
_diffrn_orient_matrix_UB_31 -0.0453973000
_diffrn_orient_matrix_UB_32 -0.0571863000
_diffrn_orient_matrix_UB_33 -0.0106095000
_diffrn_radiation_monochromator mirror
_diffrn_radiation_probe x-ray
_diffrn_radiation_type 'Cu K\a'
_diffrn_radiation_wavelength 1.54184
_diffrn_reflns_av_R_equivalents 0.0830
_diffrn_reflns_av_unetI/netI 0.0586
_diffrn_reflns_Laue_measured_fraction_full 0.997
_diffrn_reflns_Laue_measured_fraction_max 0.959
_diffrn_reflns_limit_h_max 21
_diffrn_reflns_limit_h_min -23
_diffrn_reflns_limit_k_max 25
_diffrn_reflns_limit_k_min -29
_diffrn_reflns_limit_l_max 24
_diffrn_reflns_limit_l_min -24
_diffrn_reflns_number 87376
_diffrn_reflns_point_group_measured_fraction_full 0.997
_diffrn_reflns_point_group_measured_fraction_max 0.959
_diffrn_reflns_theta_full 67.684
_diffrn_reflns_theta_max 82.005
_diffrn_reflns_theta_min 2.647
_diffrn_source 'micro-focus sealed X-ray tube'
_diffrn_source_type 'PhotonJet (Cu) X-ray Source'
_exptl_absorpt_coefficient_mu 6.875
_exptl_absorpt_correction_T_max 1.000
_exptl_absorpt_correction_T_min 0.535
_exptl_absorpt_correction_type gaussian
_exptl_absorpt_process_details
;
CrysAlisPro 1.171.43.104a (Rigaku Oxford Diffraction, 2023)
Numerical absorption correction based on gaussian integration over
a multifaceted crystal model
Empirical absorption correction using spherical harmonics,
implemented in SCALE3 ABSPACK scaling algorithm.
;
_exptl_crystal_colour colorless
_exptl_crystal_density_diffrn 1.611
_exptl_crystal_density_method 'not measured'
_exptl_crystal_description plate
_exptl_crystal_F_000 3580
_exptl_crystal_size_max 0.14
_exptl_crystal_size_mid 0.08
_exptl_crystal_size_min 0.02
_refine_diff_density_max 1.385
_refine_diff_density_min -1.561
_refine_diff_density_rms 0.133
_refine_ls_extinction_method none
_refine_ls_goodness_of_fit_ref 1.116
_refine_ls_hydrogen_treatment constr
_refine_ls_matrix_type full
_refine_ls_number_parameters 852
_refine_ls_number_reflns 16093
_refine_ls_number_restraints 253
_refine_ls_restrained_S_all 1.112
_refine_ls_R_factor_all 0.1219
_refine_ls_R_factor_gt 0.0776
_refine_ls_shift/su_max 0.001
_refine_ls_shift/su_mean 0.000
_refine_ls_structure_factor_coef Fsqd
_refine_ls_weighting_details 'w=1/[\s^2^(Fo^2^)+(0.1338P)^2^+5.5487P] where P=(Fo^2^+2Fc^2^)/3'
_refine_ls_weighting_scheme calc
_refine_ls_wR_factor_gt 0.2208
_refine_ls_wR_factor_ref 0.2498
_reflns_Friedel_coverage 0.000
_reflns_number_gt 9627
_reflns_number_total 16093
_reflns_threshold_expression 'I > 2\s(I)'
_cod_data_source_file d4nj01789g2.cif
_cod_data_source_block G-31
_cod_depositor_comments 'Adding full bibliography for 7063299--7063301.cif.'
_cod_database_code 7063301
_shelx_shelxl_version_number 2018/3
_chemical_oxdiff_formula Br8Cl4C63N16O8
_chemical_oxdiff_usercomment G-31
_shelx_space_group_comment
;
The symmetry employed for this shelxl refinement is uniquely defined
by the following loop, which should always be used as a source of
symmetry information in preference to the above space-group names.
They are only intended as comments.
;
_shelx_estimated_absorpt_t_max 0.875
_shelx_estimated_absorpt_t_min 0.446
_platon_squeeze_void_probe_radius 1.20
_reflns_odcompleteness_completeness 99.20
_reflns_odcompleteness_iscentric 1
_reflns_odcompleteness_theta 74.33
_olex2_refinement_description
;
1. Fixed Uiso
 At 1.2 times of:
  All C(H) groups, All N(H) groups
 At 1.5 times of:
  All C(H,H,H) groups
2. Restrained distances
 Cl1-C38 \\sim C38A-Cl1A
 with sigma of 0.02
 C38-C39 \\sim C38A-C39A
 with sigma of 0.02
 O73A-C73A \\sim O73-C73
 with sigma of 0.02
 C73A-N73A \\sim C73-N73
 with sigma of 0.02
 C58A-C57A \\sim C58-C57
 with sigma of 0.02
 O58A-C57A \\sim O58-C57
 with sigma of 0.04
 C58A-O58A \\sim C58-O58
 with sigma of 0.02
 C60-C61 \\sim C60A-C61A
 with sigma of 0.02
 C61A-C62A \\sim C61-C62
 with sigma of 0.02
 C62-C63 \\sim C62A-C63A
 with sigma of 0.02
 C64-C63 \\sim C63A-C64A
 with sigma of 0.02
 C62-C64 \\sim C62A-C64A
 with sigma of 0.04
 C62-C60 \\sim C60A-C62A
 with sigma of 0.04
 C59-C60 \\sim C60A-C59A
 with sigma of 0.02
 C64-C59 \\sim C59A-C64A
 with sigma of 0.02
 C59-C61 \\sim C61A-C59A
 with sigma of 0.04
 C59-C63 \\sim C59A-C63A
 with sigma of 0.04
 C58-C59 \\sim C58A-C59A
 with sigma of 0.02
 C58-C60 \\sim C58A-C60A
 with sigma of 0.04
 C58A-C64A \\sim C58-C64
 with sigma of 0.04
 O58A-C59A \\sim O58-C59
 with sigma of 0.04
 N73A-C74A \\sim N73-C74
 with sigma of 0.02
 N73-C75 \\sim N73A-C75A
 with sigma of 0.02
 C74-C75 \\sim C75A-C74A
 with sigma of 0.04
 C37-C36 \\sim C36A-C37A
 with sigma of 0.02
 C36-C35 \\sim C35A-C36A
 with sigma of 0.02
 C35-C34 \\sim C34-C35A
 with sigma of 0.02
 C40-C39 \\sim C39A-C40A
 with sigma of 0.02
 C35-C40 \\sim C40A-C35A
 with sigma of 0.02
 C62-Cl4 \\sim Cl4A-C62A
 with sigma of 0.02
 C61-Cl4 \\sim C61A-Cl4A
 with sigma of 0.04
 Cl4A-C63A \\sim Cl4-C63
 with sigma of 0.04
3. Restrained planarity
 Cl1A, C34, C35A, C36A, C37A, C38A, C39A, C40A
 with sigma of 0.01
4. Uiso/Uaniso restraints and constraints
C59 \\sim C59A \\sim C60 \\sim C60A \\sim C61 \\sim C61A \\sim C62 \\sim C62A
\\sim C63 \\sim C63A \\sim C64 \\sim C64A: within 2A with sigma of 0.04 and
sigma for terminal atoms of 0.08 within 2A
Uanis(C58) \\sim Ueq, Uanis(C58A) \\sim Ueq: with sigma of 0.01 and sigma for
terminal atoms of 0.02
Uanis(O58) \\sim Ueq, Uanis(O58A) \\sim Ueq: with sigma of 0.003 and sigma for
terminal atoms of 0.006
Uanis(Cl4) \\sim Ueq, Uanis(Cl4A) \\sim Ueq: with sigma of 0.008 and sigma for
terminal atoms of 0.016
Uanis(C38) = Uanis(C38A)
Uanis(Cl1) = Uanis(Cl1A)
Uanis(C37) = Uanis(C37A)
Uanis(C39) = Uanis(C39A)
Uanis(Br8A) = Uanis(Br8)
Uanis(Br7) = Uanis(Br7A)
Uanis(C57) = Uanis(C57A)
Uanis(O73A) = Uanis(O73)
Uanis(N73A) = Uanis(N73)
Uanis(C73A) = Uanis(C73)
Uanis(C58) = Uanis(C58A)
Uanis(O58) = Uanis(O58A)
Uanis(C60) = Uanis(C60A)
Uanis(C61A) = Uanis(C61)
Uanis(C62) = Uanis(C62A)
Uanis(C63) = Uanis(C63A)
Uanis(C64) = Uanis(C64A)
Uanis(C74) = Uanis(C74A) = Uanis(C75) = Uanis(C75A)
Uanis(C36) = Uanis(C36A) = Uanis(C35) = Uanis(C35A) = Uanis(C40) = Uanis(C40A)
Uanis(Cl4) = Uanis(Cl4A)
5. Others
 Sof(Cl1A)=Sof(C35A)=Sof(C36A)=Sof(H36A)=Sof(C37A)=Sof(H37A)=Sof(C38A)=
 Sof(C39A)=Sof(H39A)=Sof(C40A)=Sof(H40A)=1-FVAR(1)
 Sof(Cl1)=Sof(C35)=Sof(C36)=Sof(H36)=Sof(C37)=Sof(H37)=Sof(C38)=Sof(C39)=
 Sof(H39)=Sof(C40)=Sof(H40)=FVAR(1)
 Sof(Br7A)=Sof(Br8A)=Sof(Cl4A)=Sof(O58A)=Sof(C57A)=Sof(C58A)=Sof(C59A)=
 Sof(C64A)=Sof(H64A)=Sof(C63A)=Sof(H63A)=Sof(C62A)=Sof(C61A)=Sof(H61A)=
 Sof(C60A)=Sof(H60A)=1-FVAR(2)
 Sof(Br7)=Sof(Br8)=Sof(Cl4)=Sof(O58)=Sof(C57)=Sof(C58)=Sof(C59)=Sof(C64)=
 Sof(H64)=Sof(C63)=Sof(H63)=Sof(C62)=Sof(C61)=Sof(H61)=Sof(C60)=Sof(H60)=FVAR(2)
 Sof(O73A)=Sof(N73A)=Sof(C73A)=Sof(H73A)=Sof(C74A)=Sof(H74D)=Sof(H74E)=
 Sof(H74F)=Sof(C75A)=Sof(H75D)=Sof(H75E)=Sof(H75F)=1-FVAR(3)
 Sof(O73)=Sof(N73)=Sof(C73)=Sof(H73)=Sof(C74)=Sof(H74A)=Sof(H74B)=Sof(H74C)=
 Sof(C75)=Sof(H75A)=Sof(H75B)=Sof(H75C)=FVAR(3)
6.a Ternary CH refined with riding coordinates:
 C7(H7), C15(H15), C23(H23)
6.b Me refined with riding coordinates:
 C74(H74A,H74B,H74C), C75(H75A,H75B,H75C), C74A(H74D,H74E,H74F), C75A(H75D,
 H75E,H75F)
6.c Aromatic/amide H refined with riding coordinates:
 N6(H6), N8(H8), N14(H14), N16(H16), N22(H22), N24(H24), N30(H30), N32(H32),
 C36(H36), C36A(H36A), C37(H37), C37A(H37A), C39(H39), C39A(H39A), C40(H40),
 C40A(H40A), C44(H44), C45(H45), C47(H47), C48(H48), C52(H52), C53(H53),
 C55(H55), C56(H56), C64(H64), C63(H63), C61(H61), C60(H60), C64A(H64A),
 C63A(H63A), C61A(H61A), C60A(H60A), C70(H70), C73(H73), C73A(H73A)
6.d Fitted hexagon refined as free rotating group:
 C59(C64,C63,C62,C61,C60), C59A(C64A,C63A,C62A,C61A,C60A)
6.e Idealised Me refined as rotating group:
 C71(H71A,H71B,H71C), C72(H72A,H72B,H72C)
;
_olex2_submission_special_instructions 'No special instructions were received'
_oxdiff_exptl_absorpt_empirical_details
;
Empirical correction (ABSPACK) includes:
- Absorption correction using spherical harmonics
- Frame scaling
;
_oxdiff_exptl_absorpt_empirical_full_max 3.173
_oxdiff_exptl_absorpt_empirical_full_min 0.488

loop_
_space_group_symop_operation_xyz
'x, y, z'
'-x, y+1/2, -z+1/2'
'-x, -y, -z'
'x, -y-1/2, z-1/2'

loop_
_atom_site_label
_atom_site_type_symbol
_atom_site_fract_x
_atom_site_fract_y
_atom_site_fract_z
_atom_site_U_iso_or_equiv
_atom_site_adp_type
_atom_site_occupancy
_atom_site_site_symmetry_order
_atom_site_calc_flag
_atom_site_refinement_flags_posn
_atom_site_refinement_flags_adp
_atom_site_refinement_flags_occupancy
_atom_site_disorder_assembly
_atom_site_disorder_group
Br1 Br 0.78104(6) 1.00459(4) 0.39417(4) 0.0698(3) Uani 1 1 d . . . . .
Br2 Br 0.59533(5) 0.99277(4) 0.29606(4) 0.0638(2) Uani 1 1 d . . . . .
Br3 Br 0.31874(5) 0.80206(4) 0.16452(4) 0.0605(2) Uani 1 1 d . . . . .
Br4 Br 0.30779(4) 0.66545(3) 0.14319(4) 0.0546(2) Uani 1 1 d . . . . .
Br5 Br 0.61347(6) 0.45455(4) 0.26283(5) 0.0668(2) Uani 1 1 d . . . . .
Br6 Br 0.79490(6) 0.45515(4) 0.37855(4) 0.0720(3) Uani 1 1 d . . . . .
Br7 Br 1.08845(16) 0.78293(13) 0.57440(16) 0.0941(7) Uani 0.680(5) 1 d . . P A 1
Br7A Br 1.0729(4) 0.7905(3) 0.5992(3) 0.0941(7) Uani 0.320(5) 1 d . . P A 2
Br8 Br 1.02706(18) 0.72275(16) 0.41831(17) 0.0867(6) Uani 0.680(5) 1 d . . P A 1
Br8A Br 1.0282(4) 0.7296(4) 0.4440(3) 0.0867(6) Uani 0.320(5) 1 d . . P A 2
Cl1 Cl 0.7967(4) 1.0985(2) 0.0619(3) 0.1115(14) Uani 0.540(4) 1 d D . P B 1
Cl1A Cl 0.7025(5) 1.0967(3) 0.0089(3) 0.1115(14) Uani 0.460(4) 1 d D . P B 2
Cl2 Cl 0.20899(14) 0.77255(11) -0.22605(10) 0.0852(7) Uani 1 1 d . . . . .
Cl3 Cl 0.85450(14) 0.37712(10) 0.05302(11) 0.0772(6) Uani 1 1 d . . . . .
Cl4 Cl 0.948(2) 0.5817(12) 0.7992(15) 0.186(3) Uani 0.680(5) 1 d D U P A 1
Cl4A Cl 0.943(5) 0.573(3) 0.809(3) 0.186(3) Uani 0.320(5) 1 d D U P A 2
O2 O 0.7346(4) 0.6553(3) 0.5329(4) 0.091(2) Uani 1 1 d . . . . .
O3 O 0.8534(4) 0.8709(2) 0.5979(3) 0.0823(18) Uani 1 1 d . . . . .
O9 O 0.5866(3) 0.7747(3) 0.4561(3) 0.0762(17) Uani 1 1 d . . . . .
O17 O 0.4668(3) 0.5723(2) 0.3661(2) 0.0565(12) Uani 1 1 d . . . . .
O34 O 0.7239(4) 0.8878(2) 0.2499(3) 0.0741(15) Uani 1 1 d . . . . .
O42 O 0.4796(3) 0.7326(2) 0.1167(3) 0.0621(13) Uani 1 1 d . . . . .
O50 O 0.7277(3) 0.5720(2) 0.2297(3) 0.0635(13) Uani 1 1 d . . . . .
O58 O 1.0901(7) 0.6389(5) 0.5410(6) 0.096(4) Uani 0.680(5) 1 d D U P A 1
O58A O 1.0919(18) 0.6636(15) 0.5610(18) 0.096(4) Uani 0.320(5) 1 d D U P A 2
N2 N 0.8017(4) 0.8948(3) 0.5307(3) 0.0699(19) Uani 1 1 d . . . . .
N5 N 0.8953(5) 0.8249(3) 0.5850(4) 0.082(2) Uani 1 1 d . . . . .
N6 N 0.7693(4) 0.8710(3) 0.4032(3) 0.0601(16) Uani 1 1 d . . . . .
H6 H 0.789359 0.857536 0.371787 0.072 Uiso 1 1 calc R U . . .
N8 N 0.6281(4) 0.8648(2) 0.3326(3) 0.0589(16) Uani 1 1 d . . . . .
H8 H 0.604337 0.868641 0.283715 0.071 Uiso 1 1 calc R U . . .
N10 N 0.5327(4) 0.7519(3) 0.3895(3) 0.0646(17) Uani 1 1 d . . . . .
N13 N 0.6307(4) 0.8198(3) 0.4424(3) 0.0640(17) Uani 1 1 d . . . . .
N14 N 0.4961(3) 0.7738(2) 0.2622(3) 0.0521(14) Uani 1 1 d . . . . .
H14 H 0.496749 0.798487 0.228193 0.063 Uiso 1 1 calc R U . . .
N16 N 0.4915(3) 0.6728(2) 0.2439(3) 0.0517(13) Uani 1 1 d . . . . .
H16 H 0.518201 0.669560 0.214636 0.062 Uiso 1 1 calc R U . . .
N18 N 0.5377(4) 0.5515(3) 0.3627(3) 0.0569(15) Uani 1 1 d . . . . .
N21 N 0.4394(4) 0.6201(3) 0.3191(3) 0.0542(14) Uani 1 1 d . . . . .
N22 N 0.6221(3) 0.5830(2) 0.3033(3) 0.0475(13) Uani 1 1 d . . . . .
H22 H 0.623190 0.601369 0.264066 0.057 Uiso 1 1 calc R U . . .
N24 N 0.7623(3) 0.5857(3) 0.3857(3) 0.0547(14) Uani 1 1 d . . . . .
H24 H 0.802334 0.585082 0.370730 0.066 Uiso 1 1 calc R U . . .
N26 N 0.8033(5) 0.6830(3) 0.5371(4) 0.080(2) Uani 1 1 d . . . . .
N29 N 0.7101(4) 0.6164(3) 0.4730(4) 0.0740(19) Uani 1 1 d . . . . .
N30 N 0.8912(4) 0.6775(3) 0.4743(4) 0.0684(18) Uani 1 1 d . . . . .
H30 H 0.909156 0.657690 0.445435 0.082 Uiso 1 1 calc R U . . .
N32 N 0.8944(4) 0.7801(3) 0.4748(3) 0.076(2) Uani 1 1 d . . . . .
H32 H 0.888636 0.786064 0.428229 0.092 Uiso 1 1 calc R U . . .
C3 C 0.8104(5) 0.8630(3) 0.4788(4) 0.063(2) Uani 1 1 d . . . . .
C4 C 0.8686(5) 0.8197(3) 0.5117(4) 0.068(2) Uani 1 1 d . . . . .
C7 C 0.6949(4) 0.9008(3) 0.3750(3) 0.0524(16) Uani 1 1 d . . . . .
H7 H 0.684878 0.915118 0.419142 0.063 Uiso 1 1 calc R U . . .
C11 C 0.5416(4) 0.7828(3) 0.3367(3) 0.0518(16) Uani 1 1 d . . . . .
C12 C 0.6021(4) 0.8246(3) 0.3693(3) 0.0531(17) Uani 1 1 d . . . . .
C15 C 0.4479(4) 0.7239(3) 0.2413(3) 0.0497(16) Uani 1 1 d . . . . .
H15 H 0.422753 0.719242 0.278596 0.060 Uiso 1 1 calc R U . . .
C19 C 0.5546(4) 0.5858(3) 0.3185(3) 0.0489(16) Uani 1 1 d . . . . .
C20 C 0.4931(4) 0.6285(3) 0.2909(3) 0.0504(16) Uani 1 1 d . . . . .
C23 C 0.6916(4) 0.5509(3) 0.3498(3) 0.0500(16) Uani 1 1 d . . . . .
H23 H 0.678340 0.533424 0.390618 0.060 Uiso 1 1 calc R U . . .
C27 C 0.8222(5) 0.6615(3) 0.4849(4) 0.0609(19) Uani 1 1 d . . . . .
C28 C 0.7644(4) 0.6199(3) 0.4447(4) 0.0526(16) Uani 1 1 d . . . . .
C31 C 0.9315(5) 0.7279(3) 0.5130(5) 0.070(2) Uani 1 1 d . . . . .
C33 C 0.6970(4) 0.9531(3) 0.3282(4) 0.0504(16) Uani 1 1 d . . . . .
C34 C 0.7163(4) 0.9382(3) 0.2596(3) 0.0524(16) Uani 1 1 d D . . . .
C35 C 0.7337(9) 0.9829(6) 0.2131(7) 0.0542(19) Uani 0.540(4) 1 d D . P B 1
C35A C 0.7128(3) 0.9775(5) 0.1986(6) 0.0542(19) Uani 0.460(4) 1 d D . P B 2
C36 C 0.7242(13) 1.0414(6) 0.2175(9) 0.0542(19) Uani 0.540(4) 1 d D . P B 1
H36 H 0.706348 1.057420 0.253361 0.065 Uiso 0.540(4) 1 calc R U P B 1
C36A C 0.7094(15) 1.0365(7) 0.2029(11) 0.0542(19) Uani 0.460(4) 1 d D . P B 2
H36A H 0.710270 1.052708 0.248116 0.065 Uiso 0.460(4) 1 calc R U P B 2
C37 C 0.7415(11) 1.0756(11) 0.1679(12) 0.062(5) Uani 0.540(4) 1 d D . P B 1
H37 H 0.733723 1.115795 0.168443 0.074 Uiso 0.540(4) 1 calc R U P B 1
C37A C 0.7047(14) 1.0734(14) 0.1457(14) 0.062(5) Uani 0.460(4) 1 d D . P B 2
H37A H 0.695158 1.113112 0.149051 0.074 Uiso 0.460(4) 1 calc R U P B 2
C38 C 0.7684(12) 1.0538(7) 0.1201(9) 0.074(4) Uani 0.540(4) 1 d D . P B 1
C38A C 0.7141(15) 1.0519(8) 0.0847(9) 0.074(4) Uani 0.460(4) 1 d D . P B 2
C39 C 0.7754(15) 0.9979(8) 0.1115(10) 0.096(6) Uani 0.540(4) 1 d D . P B 1
H39 H 0.789600 0.983592 0.072498 0.115 Uiso 0.540(4) 1 calc R U P B 1
C39A C 0.7163(17) 0.9948(9) 0.0780(11) 0.096(6) Uani 0.460(4) 1 d D . P B 2
H39A H 0.714154 0.979041 0.032101 0.115 Uiso 0.460(4) 1 calc R U P B 2
C40 C 0.7614(9) 0.9607(6) 0.1619(7) 0.0542(19) Uani 0.540(4) 1 d D . P B 1
H40 H 0.770769 0.920831 0.160646 0.065 Uiso 0.540(4) 1 calc R U P B 1
C40A C 0.7216(11) 0.9574(7) 0.1367(8) 0.0542(19) Uani 0.460(4) 1 d D . P B 2
H40A H 0.731442 0.917870 0.132930 0.065 Uiso 0.460(4) 1 calc R U P B 2
C41 C 0.3771(4) 0.7330(3) 0.1628(3) 0.0485(15) Uani 1 1 d . . . . .
C42 C 0.4084(4) 0.7371(3) 0.0988(3) 0.0507(16) Uani 1 1 d . . . . .
C43 C 0.3536(4) 0.7469(3) 0.0203(3) 0.0506(16) Uani 1 1 d . . . . .
C44 C 0.2705(5) 0.7499(4) -0.0079(4) 0.0616(19) Uani 1 1 d . . . . .
H44 H 0.242867 0.746304 0.024657 0.074 Uiso 1 1 calc R U . . .
C45 C 0.2289(5) 0.7582(4) -0.0831(4) 0.0623(19) Uani 1 1 d . . . . .
H45 H 0.172092 0.760629 -0.101694 0.075 Uiso 1 1 calc R U . . .
C46 C 0.2644(5) 0.7628(3) -0.1308(4) 0.0602(19) Uani 1 1 d . . . . .
C47 C 0.3451(6) 0.7584(5) -0.1066(4) 0.083(3) Uani 1 1 d . . . . .
H47 H 0.370186 0.760641 -0.141381 0.099 Uiso 1 1 calc R U . . .
C48 C 0.3919(5) 0.7506(4) -0.0297(4) 0.076(2) Uani 1 1 d . . . . .
H48 H 0.448614 0.747996 -0.012176 0.091 Uiso 1 1 calc R U . . .
C49 C 0.7105(4) 0.5011(3) 0.3075(4) 0.0530(16) Uani 1 1 d . . . . .
C50 C 0.7346(4) 0.5209(3) 0.2433(3) 0.0474(15) Uani 1 1 d . . . . .
C51 C 0.7633(4) 0.4820(3) 0.1989(4) 0.0519(16) Uani 1 1 d . . . . .
C52 C 0.7645(5) 0.4221(3) 0.2030(4) 0.0618(19) Uani 1 1 d . . . . .
H52 H 0.745265 0.403352 0.236250 0.074 Uiso 1 1 calc R U . . .
C53 C 0.7931(5) 0.3903(4) 0.1593(4) 0.068(2) Uani 1 1 d . . . . .
H53 H 0.794997 0.349766 0.163200 0.082 Uiso 1 1 calc R U . . .
C54 C 0.8194(5) 0.4175(3) 0.1094(4) 0.0618(19) Uani 1 1 d . . . . .
C55 C 0.8158(5) 0.4768(3) 0.1030(4) 0.066(2) Uani 1 1 d . . . . .
H55 H 0.832420 0.495507 0.068000 0.080 Uiso 1 1 calc R U . . .
C56 C 0.7883(5) 0.5076(3) 0.1472(4) 0.0583(18) Uani 1 1 d . . . . .
H56 H 0.786017 0.548137 0.142557 0.070 Uiso 1 1 calc R U . . .
C57 C 1.0230(9) 0.7207(6) 0.5167(8) 0.061(3) Uani 0.680(5) 1 d D . P A 1
C57A C 1.010(2) 0.7315(14) 0.5382(19) 0.061(3) Uani 0.320(5) 1 d D . P A 2
C58 C 1.0695(8) 0.6618(6) 0.5674(6) 0.043(2) Uani 0.680(5) 1 d D U P A 1
C58A C 1.0636(17) 0.6734(10) 0.5869(13) 0.043(2) Uani 0.320(5) 1 d D U P A 2
C59 C 1.0312(11) 0.6476(8) 0.6215(9) 0.140(8) Uani 0.680(5) 1 d DG U P A 1
C64 C 1.0317(13) 0.6834(7) 0.6790(11) 0.143(7) Uani 0.680(5) 1 d DG U P A 1
H64 H 1.049793 0.721745 0.681326 0.171 Uiso 0.680(5) 1 calc R U P A 1
C63 C 1.0056(13) 0.6630(9) 0.7330(10) 0.126(6) Uani 0.680(5) 1 d DG U P A 1
H63 H 1.005922 0.687398 0.772250 0.152 Uiso 0.680(5) 1 calc R U P A 1
C62 C 0.9791(12) 0.6068(10) 0.7296(9) 0.135(5) Uani 0.680(5) 1 d DG U P A 1
C61 C 0.9786(10) 0.5711(8) 0.6721(10) 0.159(7) Uani 0.680(5) 1 d DG U P A 1
H61 H 0.960464 0.532704 0.669754 0.190 Uiso 0.680(5) 1 calc R U P A 1
C60 C 1.0047(10) 0.5915(7) 0.6181(9) 0.143(6) Uani 0.680(5) 1 d DG U P A 1
H60 H 1.004336 0.567050 0.578830 0.171 Uiso 0.680(5) 1 calc R U P A 1
C59A C 1.033(3) 0.6510(15) 0.643(2) 0.142(11) Uani 0.320(5) 1 d DG U P A 2
C64A C 1.011(3) 0.6857(15) 0.690(2) 0.143(7) Uani 0.320(5) 1 d DG U P A 2
H64A H 1.011819 0.726105 0.685186 0.171 Uiso 0.320(5) 1 calc R U P A 2
C63A C 0.986(3) 0.661(2) 0.743(2) 0.126(6) Uani 0.320(5) 1 d DG U P A 2
H63A H 0.971196 0.684894 0.774686 0.152 Uiso 0.320(5) 1 calc R U P A 2
C62A C 0.985(3) 0.602(2) 0.749(2) 0.135(5) Uani 0.320(5) 1 d DG U P A 2
C61A C 1.007(2) 0.5673(16) 0.702(2) 0.159(7) Uani 0.320(5) 1 d DG U P A 2
H61A H 1.005700 0.526839 0.706467 0.190 Uiso 0.320(5) 1 calc R U P A 2
C60A C 1.031(2) 0.5918(15) 0.649(2) 0.143(6) Uani 0.320(5) 1 d DG U P A 2
H60A H 1.046322 0.568050 0.616966 0.171 Uiso 0.320(5) 1 calc R U P A 2
O70 O 0.5490(4) 0.6096(3) 0.1446(3) 0.093(2) Uani 1 1 d . . . . .
N70 N 0.4836(5) 0.5885(3) 0.0218(3) 0.077(2) Uani 1 1 d . . . . .
C70 C 0.5468(6) 0.6027(4) 0.0817(4) 0.077(2) Uani 1 1 d . . . . .
H70 H 0.595635 0.608041 0.075121 0.093 Uiso 1 1 calc R U . . .
C71 C 0.4870(8) 0.5823(5) -0.0523(5) 0.112(4) Uani 1 1 d . . . . .
H71A H 0.540405 0.593124 -0.049373 0.167 Uiso 1 1 calc R U . . .
H71B H 0.446737 0.607198 -0.088160 0.167 Uiso 1 1 calc R U . . .
H71C H 0.476123 0.542418 -0.068751 0.167 Uiso 1 1 calc R U . . .
C72 C 0.4058(6) 0.5802(5) 0.0256(6) 0.094(3) Uani 1 1 d . . . . .
H72A H 0.411720 0.580881 0.078049 0.140 Uiso 1 1 calc R U . . .
H72B H 0.383766 0.543126 0.003412 0.140 Uiso 1 1 calc R U . . .
H72C H 0.369421 0.610836 -0.001951 0.140 Uiso 1 1 calc R U . . .
O73 O 0.8329(8) 0.7934(5) 0.3132(5) 0.101(3) Uani 0.574(9) 1 d D . P C 1
N73 N 0.7348(18) 0.741(3) 0.2160(17) 0.071(6) Uani 0.574(9) 1 d D . P C 1
C73 C 0.8053(12) 0.7767(8) 0.2478(8) 0.086(4) Uani 0.574(9) 1 d D . P C 1
H73 H 0.831846 0.788001 0.216349 0.103 Uiso 0.574(9) 1 calc R U P C 1
C74 C 0.6882(16) 0.7224(12) 0.2543(11) 0.124(6) Uani 0.574(9) 1 d D . P C 1
H74A H 0.706595 0.741022 0.303408 0.186 Uiso 0.574(9) 1 calc R U P C 1
H74B H 0.632018 0.732315 0.225564 0.186 Uiso 0.574(9) 1 calc R U P C 1
H74C H 0.693255 0.680783 0.261043 0.186 Uiso 0.574(9) 1 calc R U P C 1
C75 C 0.724(2) 0.722(2) 0.1420(16) 0.124(6) Uani 0.574(9) 1 d D . P C 1
H75A H 0.764029 0.740855 0.126863 0.186 Uiso 0.574(9) 1 calc R U P C 1
H75B H 0.731558 0.680469 0.142164 0.186 Uiso 0.574(9) 1 calc R U P C 1
H75C H 0.670321 0.732001 0.106685 0.186 Uiso 0.574(9) 1 calc R U P C 1
O73A O 0.7759(11) 0.7597(7) 0.3337(7) 0.101(3) Uani 0.426(9) 1 d D . P C 2
N73A N 0.757(3) 0.741(5) 0.215(2) 0.071(6) Uani 0.426(9) 1 d D . P C 2
C73A C 0.7287(16) 0.7349(11) 0.2759(10) 0.086(4) Uani 0.426(9) 1 d D . P C 2
H73A H 0.681380 0.715217 0.272197 0.103 Uiso 0.426(9) 1 calc R U P C 2
C74A C 0.8311(18) 0.7636(15) 0.2187(14) 0.124(6) Uani 0.426(9) 1 d D . P C 2
H74D H 0.863725 0.774821 0.270288 0.186 Uiso 0.426(9) 1 calc R U P C 2
H74E H 0.859779 0.734569 0.202195 0.186 Uiso 0.426(9) 1 calc R U P C 2
H74F H 0.820889 0.797140 0.186004 0.186 Uiso 0.426(9) 1 calc R U P C 2
C75A C 0.701(3) 0.722(3) 0.142(2) 0.124(6) Uani 0.426(9) 1 d D . P C 2
H75D H 0.652504 0.706777 0.146717 0.186 Uiso 0.426(9) 1 calc R U P C 2
H75E H 0.686921 0.753975 0.107278 0.186 Uiso 0.426(9) 1 calc R U P C 2
H75F H 0.725810 0.691404 0.123470 0.186 Uiso 0.426(9) 1 calc R U P C 2

loop_
_atom_site_aniso_label
_atom_site_aniso_U_11
_atom_site_aniso_U_22
_atom_site_aniso_U_33
_atom_site_aniso_U_23
_atom_site_aniso_U_13
_atom_site_aniso_U_12
Br1 0.0788(6) 0.0598(5) 0.0571(4) -0.0044(4) 0.0113(4) -0.0109(4)
Br2 0.0644(5) 0.0633(5) 0.0647(4) 0.0214(4) 0.0264(4) 0.0187(4)
Br3 0.0668(5) 0.0613(5) 0.0512(4) -0.0040(3) 0.0204(3) 0.0122(4)
Br4 0.0590(4) 0.0607(5) 0.0439(3) -0.0055(3) 0.0199(3) -0.0107(4)
Br5 0.0824(6) 0.0572(5) 0.0668(5) -0.0093(4) 0.0356(4) -0.0129(4)
Br6 0.0885(6) 0.0695(6) 0.0563(4) 0.0198(4) 0.0262(4) 0.0298(5)
Br7 0.0768(12) 0.1177(13) 0.0676(14) 0.0110(12) 0.0058(9) -0.0278(10)
Br7A 0.0768(12) 0.1177(13) 0.0676(14) 0.0110(12) 0.0058(9) -0.0278(10)
Br8 0.0662(7) 0.1179(14) 0.0747(16) -0.0041(15) 0.0257(13) -0.0121(7)
Br8A 0.0662(7) 0.1179(14) 0.0747(16) -0.0041(15) 0.0257(13) -0.0121(7)
Cl1 0.192(4) 0.090(2) 0.084(2) 0.013(2) 0.088(2) 0.006(3)
Cl1A 0.192(4) 0.090(2) 0.084(2) 0.013(2) 0.088(2) 0.006(3)
Cl2 0.0886(15) 0.116(2) 0.0411(8) 0.0090(10) 0.0148(9) -0.0177(13)
Cl3 0.0964(15) 0.0730(13) 0.0674(11) -0.0211(10) 0.0375(11) -0.0015(12)
Cl4 0.157(5) 0.223(9) 0.166(7) 0.037(6) 0.050(4) -0.040(6)
Cl4A 0.157(5) 0.223(9) 0.166(7) 0.037(6) 0.050(4) -0.040(6)
O2 0.104(5) 0.099(5) 0.087(4) -0.039(4) 0.055(4) -0.029(4)
O3 0.114(5) 0.060(3) 0.044(2) -0.007(2) 0.000(3) 0.017(3)
O9 0.080(4) 0.103(5) 0.042(2) -0.001(3) 0.019(2) -0.028(3)
O17 0.057(3) 0.062(3) 0.049(2) 0.002(2) 0.021(2) -0.004(2)
O34 0.106(5) 0.053(3) 0.062(3) 0.000(3) 0.031(3) 0.008(3)
O42 0.057(3) 0.075(4) 0.057(3) 0.009(3) 0.026(2) 0.002(3)
O50 0.090(4) 0.054(3) 0.056(3) 0.011(2) 0.038(3) 0.012(3)
O58 0.084(4) 0.097(5) 0.098(5) 0.008(4) 0.026(3) -0.001(4)
O58A 0.084(4) 0.097(5) 0.098(5) 0.008(4) 0.026(3) -0.001(4)
N2 0.088(5) 0.059(4) 0.040(3) -0.005(3) 0.001(3) 0.009(4)
N5 0.090(5) 0.061(4) 0.055(3) -0.006(3) -0.014(3) 0.014(4)
N6 0.066(4) 0.059(4) 0.041(3) 0.002(3) 0.004(3) 0.018(3)
N8 0.062(4) 0.048(3) 0.042(3) 0.009(2) -0.007(2) -0.005(3)
N10 0.063(4) 0.084(5) 0.041(3) 0.000(3) 0.014(3) -0.015(4)
N13 0.059(4) 0.081(5) 0.041(3) 0.005(3) 0.009(3) -0.010(3)
N14 0.059(4) 0.050(3) 0.039(3) -0.002(2) 0.010(2) -0.006(3)
N16 0.056(3) 0.055(3) 0.050(3) 0.006(3) 0.026(3) 0.008(3)
N18 0.062(4) 0.059(4) 0.042(3) 0.002(3) 0.012(3) -0.007(3)
N21 0.066(4) 0.052(3) 0.046(3) 0.003(3) 0.023(3) -0.004(3)
N22 0.055(3) 0.044(3) 0.039(2) 0.010(2) 0.014(2) 0.007(3)
N24 0.045(3) 0.072(4) 0.043(3) -0.006(3) 0.013(2) -0.001(3)
N26 0.085(5) 0.076(5) 0.077(4) -0.022(4) 0.030(4) -0.015(4)
N29 0.087(5) 0.078(5) 0.064(4) -0.031(3) 0.037(4) -0.020(4)
N30 0.047(4) 0.070(4) 0.077(4) -0.015(4) 0.012(3) 0.001(3)
N32 0.079(5) 0.074(5) 0.046(3) 0.000(3) -0.009(3) 0.026(4)
C3 0.063(5) 0.055(4) 0.054(4) -0.001(3) 0.003(3) 0.004(4)
C4 0.073(5) 0.053(4) 0.050(4) -0.002(3) -0.006(4) 0.004(4)
C7 0.059(4) 0.042(4) 0.044(3) 0.003(3) 0.006(3) -0.002(3)
C11 0.047(4) 0.061(4) 0.037(3) 0.007(3) 0.005(3) 0.000(3)
C12 0.050(4) 0.060(4) 0.042(3) 0.003(3) 0.011(3) -0.001(3)
C15 0.066(4) 0.044(4) 0.041(3) -0.001(3) 0.023(3) 0.000(3)
C19 0.053(4) 0.054(4) 0.035(3) 0.002(3) 0.012(3) -0.010(3)
C20 0.060(4) 0.051(4) 0.033(3) -0.002(3) 0.011(3) -0.002(3)
C23 0.057(4) 0.051(4) 0.038(3) 0.004(3) 0.014(3) 0.008(3)
C27 0.050(4) 0.064(5) 0.064(4) -0.005(4) 0.017(3) 0.004(4)
C28 0.053(4) 0.052(4) 0.048(3) -0.008(3) 0.014(3) 0.003(3)
C31 0.054(5) 0.055(5) 0.078(5) 0.002(4) 0.001(4) 0.008(4)
C33 0.048(4) 0.043(4) 0.051(3) 0.003(3) 0.009(3) 0.003(3)
C34 0.053(4) 0.049(4) 0.045(3) 0.000(3) 0.009(3) 0.002(3)
C35 0.058(5) 0.052(3) 0.049(4) -0.007(3) 0.017(4) -0.007(3)
C35A 0.058(5) 0.052(3) 0.049(4) -0.007(3) 0.017(4) -0.007(3)
C36 0.058(5) 0.052(3) 0.049(4) -0.007(3) 0.017(4) -0.007(3)
C36A 0.058(5) 0.052(3) 0.049(4) -0.007(3) 0.017(4) -0.007(3)
C37 0.071(15) 0.051(5) 0.075(12) 0.003(9) 0.042(11) -0.009(12)
C37A 0.071(15) 0.051(5) 0.075(12) 0.003(9) 0.042(11) -0.009(12)
C38 0.118(14) 0.055(6) 0.058(8) 0.006(7) 0.042(8) 0.000(10)
C38A 0.118(14) 0.055(6) 0.058(8) 0.006(7) 0.042(8) 0.000(10)
C39 0.139(18) 0.105(11) 0.056(9) -0.003(9) 0.050(9) 0.009(14)
C39A 0.139(18) 0.105(11) 0.056(9) -0.003(9) 0.050(9) 0.009(14)
C40 0.058(5) 0.052(3) 0.049(4) -0.007(3) 0.017(4) -0.007(3)
C40A 0.058(5) 0.052(3) 0.049(4) -0.007(3) 0.017(4) -0.007(3)
C41 0.041(4) 0.052(4) 0.049(3) -0.002(3) 0.014(3) -0.001(3)
C42 0.054(4) 0.052(4) 0.041(3) 0.002(3) 0.014(3) -0.005(3)
C43 0.062(4) 0.047(4) 0.040(3) 0.001(3) 0.017(3) -0.004(3)
C44 0.063(5) 0.076(5) 0.047(3) 0.006(4) 0.023(3) -0.004(4)
C45 0.055(4) 0.079(5) 0.044(3) 0.002(4) 0.011(3) -0.001(4)
C46 0.063(5) 0.068(5) 0.041(3) 0.004(3) 0.011(3) -0.011(4)
C47 0.075(6) 0.127(8) 0.049(4) 0.026(5) 0.026(4) 0.009(6)
C48 0.066(5) 0.115(7) 0.052(4) 0.025(4) 0.028(4) 0.004(5)
C49 0.059(4) 0.055(4) 0.045(3) 0.001(3) 0.019(3) 0.003(3)
C50 0.058(4) 0.035(3) 0.045(3) 0.008(3) 0.016(3) 0.004(3)
C51 0.064(4) 0.043(4) 0.047(3) 0.000(3) 0.020(3) 0.006(3)
C52 0.086(6) 0.043(4) 0.065(4) 0.006(3) 0.039(4) 0.006(4)
C53 0.087(6) 0.049(4) 0.072(5) -0.005(4) 0.033(4) 0.004(4)
C54 0.078(5) 0.055(4) 0.054(4) -0.008(3) 0.027(4) 0.002(4)
C55 0.094(6) 0.051(4) 0.059(4) 0.002(4) 0.036(4) -0.003(4)
C56 0.080(5) 0.047(4) 0.053(4) 0.000(3) 0.032(4) -0.004(4)
C57 0.034(6) 0.071(8) 0.074(9) 0.009(7) 0.017(5) 0.011(5)
C57A 0.034(6) 0.071(8) 0.074(9) 0.009(7) 0.017(5) 0.011(5)
C58 0.054(5) 0.040(5) 0.041(5) -0.002(4) 0.024(4) 0.012(4)
C58A 0.054(5) 0.040(5) 0.041(5) -0.002(4) 0.024(4) 0.012(4)
C59 0.099(11) 0.091(11) 0.166(15) 0.028(12) -0.016(12) 0.032(10)
C64 0.107(12) 0.130(10) 0.118(10) 0.055(8) -0.035(9) -0.014(9)
C63 0.098(12) 0.141(10) 0.097(8) 0.047(8) -0.010(7) -0.002(9)
C62 0.108(8) 0.155(11) 0.119(11) 0.055(10) 0.018(9) -0.027(8)
C61 0.138(13) 0.149(11) 0.171(14) 0.039(11) 0.041(11) -0.030(10)
C60 0.111(12) 0.122(10) 0.190(14) 0.024(11) 0.053(10) -0.021(9)
C59A 0.096(16) 0.102(17) 0.172(19) 0.046(17) -0.008(16) -0.013(16)
C64A 0.107(12) 0.130(10) 0.118(10) 0.055(8) -0.035(9) -0.014(9)
C63A 0.098(12) 0.141(10) 0.097(8) 0.047(8) -0.010(7) -0.002(9)
C62A 0.108(8) 0.155(11) 0.119(11) 0.055(10) 0.018(9) -0.027(8)
C61A 0.138(13) 0.149(11) 0.171(14) 0.039(11) 0.041(11) -0.030(10)
C60A 0.111(12) 0.122(10) 0.190(14) 0.024(11) 0.053(10) -0.021(9)
O70 0.112(5) 0.114(5) 0.043(3) -0.006(3) 0.019(3) 0.036(4)
N70 0.100(6) 0.089(5) 0.044(3) -0.005(3) 0.032(3) -0.017(4)
C70 0.085(6) 0.098(7) 0.047(4) -0.001(4) 0.024(4) 0.008(5)
C71 0.152(11) 0.131(10) 0.056(5) -0.013(6) 0.045(6) -0.028(8)
C72 0.092(7) 0.106(8) 0.085(6) -0.005(6) 0.037(5) -0.005(6)
O73 0.138(10) 0.103(8) 0.045(4) 0.001(4) 0.018(4) 0.028(6)
N73 0.061(17) 0.105(6) 0.048(3) -0.002(4) 0.023(8) 0.00(2)
C73 0.110(12) 0.086(10) 0.052(6) -0.017(6) 0.021(7) -0.012(8)
C74 0.149(16) 0.155(11) 0.066(5) -0.033(6) 0.039(7) -0.030(12)
C75 0.149(16) 0.155(11) 0.066(5) -0.033(6) 0.039(7) -0.030(12)
O73A 0.138(10) 0.103(8) 0.045(4) 0.001(4) 0.018(4) 0.028(6)
N73A 0.061(17) 0.105(6) 0.048(3) -0.002(4) 0.023(8) 0.00(2)
C73A 0.110(12) 0.086(10) 0.052(6) -0.017(6) 0.021(7) -0.012(8)
C74A 0.149(16) 0.155(11) 0.066(5) -0.033(6) 0.039(7) -0.030(12)
C75A 0.149(16) 0.155(11) 0.066(5) -0.033(6) 0.039(7) -0.030(12)

loop_
_atom_type_symbol
_atom_type_description
_atom_type_scat_dispersion_real
_atom_type_scat_dispersion_imag
_atom_type_scat_source
C C 0.0181 0.0091 'International Tables Vol C Tables 4.2.6.8 and 6.1.1.4'
H H 0.0000 0.0000 'International Tables Vol C Tables 4.2.6.8 and 6.1.1.4'
Br Br -0.6763 1.2805 'International Tables Vol C Tables 4.2.6.8 and 6.1.1.4'
Cl Cl 0.3639 0.7018 'International Tables Vol C Tables 4.2.6.8 and 6.1.1.4'
N N 0.0311 0.0180 'International Tables Vol C Tables 4.2.6.8 and 6.1.1.4'
O O 0.0492 0.0322 'International Tables Vol C Tables 4.2.6.8 and 6.1.1.4'

loop_
_exptl_crystal_face_index_h
_exptl_crystal_face_index_k
_exptl_crystal_face_index_l
_exptl_crystal_face_perp_dist
1 0 0 0.0109
-1 0 0 0.0107
0 0 1 0.0309
0 0 -1 0.0406
0 -1 0 0.0671
0 1 0 0.0774
1 0 -1 0.0340
-1 0 1 0.0272

loop_
_geom_angle_atom_site_label_1
_geom_angle_atom_site_label_2
_geom_angle_atom_site_label_3
_geom_angle
_geom_angle_site_symmetry_1
_geom_angle_site_symmetry_3
_geom_angle_publ_flag
N26 O2 N29 109.9(6) . . ?
N2 O3 N5 110.8(5) . . ?
N10 O9 N13 111.0(5) . . ?
N18 O17 N21 110.1(5) . . ?
C3 N2 O3 104.8(6) . . ?
C4 N5 O3 105.5(6) . . ?
C3 N6 H6 119.5 . . ?
C3 N6 C7 121.1(6) . . ?
C7 N6 H6 119.5 . . ?
C7 N8 H8 120.5 . . ?
C12 N8 H8 120.5 . . ?
C12 N8 C7 119.1(5) . . ?
C11 N10 O9 105.0(6) . . ?
C12 N13 O9 104.7(6) . . ?
C11 N14 H14 120.7 . . ?
C11 N14 C15 118.6(6) . . ?
C15 N14 H14 120.7 . . ?
C15 N16 H16 119.1 . . ?
C20 N16 H16 119.1 . . ?
C20 N16 C15 121.7(6) . . ?
C19 N18 O17 106.0(6) . . ?
C20 N21 O17 105.0(6) . . ?
C19 N22 H22 119.1 . . ?
C19 N22 C23 121.8(5) . . ?
C23 N22 H22 119.1 . . ?
C23 N24 H24 121.4 . . ?
C28 N24 H24 121.4 . . ?
C28 N24 C23 117.2(6) . . ?
C27 N26 O2 106.2(6) . . ?
C28 N29 O2 105.1(6) . . ?
C27 N30 H30 121.8 . . ?
C27 N30 C31 116.5(7) . . ?
C31 N30 H30 121.8 . . ?
C4 N32 H32 120.3 . . ?
C4 N32 C31 119.4(7) . . ?
C31 N32 H32 120.3 . . ?
N2 C3 N6 124.4(7) . . ?
N2 C3 C4 110.4(6) . . ?
N6 C3 C4 125.2(7) . . ?
N5 C4 N32 125.0(7) . . ?
N5 C4 C3 108.5(7) . . ?
N32 C4 C3 126.6(7) . . ?
N6 C7 N8 113.3(6) . . ?
N6 C7 H7 107.1 . . ?
N6 C7 C33 112.3(6) . . ?
N8 C7 H7 107.1 . . ?
N8 C7 C33 109.7(5) . . ?
C33 C7 H7 107.1 . . ?
N10 C11 N14 122.0(6) . . ?
N10 C11 C12 109.8(5) . . ?
N14 C11 C12 128.2(6) . . ?
N8 C12 C11 127.0(6) . . ?
N13 C12 N8 123.4(6) . . ?
N13 C12 C11 109.6(6) . . ?
N14 C15 N16 114.1(6) . . ?
N14 C15 H15 106.6 . . ?
N14 C15 C41 110.2(5) . . ?
N16 C15 H15 106.6 . . ?
N16 C15 C41 112.3(5) . . ?
C41 C15 H15 106.6 . . ?
N18 C19 N22 125.2(6) . . ?
N18 C19 C20 109.1(6) . . ?
N22 C19 C20 125.7(6) . . ?
N16 C20 C19 125.8(6) . . ?
N21 C20 N16 124.5(7) . . ?
N21 C20 C19 109.7(6) . . ?
N22 C23 N24 113.7(6) . . ?
N22 C23 H23 106.7 . . ?
N22 C23 C49 112.5(5) . . ?
N24 C23 H23 106.7 . . ?
N24 C23 C49 110.1(6) . . ?
C49 C23 H23 106.7 . . ?
N26 C27 N30 122.5(7) . . ?
N26 C27 C28 109.5(7) . . ?
N30 C27 C28 128.0(7) . . ?
N24 C28 C27 128.8(7) . . ?
N29 C28 N24 122.0(7) . . ?
N29 C28 C27 109.2(6) . . ?
N30 C31 N32 112.5(6) . . ?
N30 C31 C57 103.8(8) . . ?
N32 C31 C57 111.7(8) . . ?
C57A C31 N30 120.2(17) . . ?
C57A C31 N32 110.8(15) . . ?
Br2 C33 Br1 108.4(3) . . ?
C7 C33 Br1 107.1(4) . . ?
C7 C33 Br2 109.5(5) . . ?
C7 C33 C34 113.4(6) . . ?
C34 C33 Br1 108.7(5) . . ?
C34 C33 Br2 109.7(4) . . ?
O34 C34 C33 115.7(6) . . ?
O34 C34 C35 121.6(9) . . ?
O34 C34 C35A 116.9(6) . . ?
C35 C34 C33 122.4(8) . . ?
C35A C34 C33 126.5(5) . . ?
C36 C35 C34 126.5(12) . . ?
C40 C35 C34 113.3(11) . . ?
C40 C35 C36 120.3(13) . . ?
C36A C35A C34 124.1(10) . . ?
C40A C35A C34 120.6(10) . . ?
C40A C35A C36A 114.9(14) . . ?
C35 C36 H36 121.2 . . ?
C37 C36 C35 118(2) . . ?
C37 C36 H36 121.2 . . ?
C35A C36A H36A 117.8 . . ?
C37A C36A C35A 124(2) . . ?
C37A C36A H36A 117.8 . . ?
C36 C37 H37 119.4 . . ?
C38 C37 C36 121(2) . . ?
C38 C37 H37 119.4 . . ?
C36A C37A H37A 120.7 . . ?
C38A C37A C36A 119(3) . . ?
C38A C37A H37A 120.7 . . ?
C37 C38 Cl1 120.5(14) . . ?
C37 C38 C39 123.5(16) . . ?
C39 C38 Cl1 116.0(12) . . ?
C37A C38A Cl1A 119.8(17) . . ?
C39A C38A Cl1A 120.7(13) . . ?
C39A C38A C37A 118.2(18) . . ?
C38 C39 H39 121.0 . . ?
C38 C39 C40 118.0(14) . . ?
C40 C39 H39 121.0 . . ?
C38A C39A H39A 118.9 . . ?
C38A C39A C40A 122.2(16) . . ?
C40A C39A H39A 118.9 . . ?
C35 C40 C39 119.1(13) . . ?
C35 C40 H40 120.5 . . ?
C39 C40 H40 120.5 . . ?
C35A C40A C39A 120.5(15) . . ?
C35A C40A H40A 119.7 . . ?
C39A C40A H40A 119.7 . . ?
Br3 C41 Br4 111.2(3) . . ?
C15 C41 Br3 109.8(4) . . ?
C15 C41 Br4 107.4(4) . . ?
C42 C41 Br3 109.4(5) . . ?
C42 C41 Br4 107.5(4) . . ?
C42 C41 C15 111.5(5) . . ?
O42 C42 C41 116.6(6) . . ?
O42 C42 C43 121.7(6) . . ?
C43 C42 C41 121.7(6) . . ?
C44 C43 C42 127.2(6) . . ?
C44 C43 C48 118.6(6) . . ?
C48 C43 C42 114.1(7) . . ?
C43 C44 H44 120.3 . . ?
C45 C44 C43 119.3(7) . . ?
C45 C44 H44 120.3 . . ?
C44 C45 H45 118.7 . . ?
C46 C45 C44 122.7(8) . . ?
C46 C45 H45 118.7 . . ?
C45 C46 Cl2 121.1(6) . . ?
C45 C46 C47 120.4(7) . . ?
C47 C46 Cl2 118.5(6) . . ?
C46 C47 H47 120.0 . . ?
C46 C47 C48 120.0(7) . . ?
C48 C47 H47 120.0 . . ?
C43 C48 C47 119.0(8) . . ?
C43 C48 H48 120.5 . . ?
C47 C48 H48 120.5 . . ?
Br6 C49 Br5 109.3(3) . . ?
C23 C49 Br5 108.0(5) . . ?
C23 C49 Br6 108.5(4) . . ?
C23 C49 C50 113.3(6) . . ?
C50 C49 Br5 107.3(4) . . ?
C50 C49 Br6 110.4(5) . . ?
O50 C50 C49 115.5(6) . . ?
O50 C50 C51 120.4(6) . . ?
C51 C50 C49 124.1(6) . . ?
C52 C51 C50 125.5(6) . . ?
C56 C51 C50 116.4(6) . . ?
C56 C51 C52 118.1(6) . . ?
C51 C52 H52 119.8 . . ?
C53 C52 C51 120.4(7) . . ?
C53 C52 H52 119.8 . . ?
C52 C53 H53 120.0 . . ?
C52 C53 C54 119.9(7) . . ?
C54 C53 H53 120.0 . . ?
C53 C54 Cl3 119.9(6) . . ?
C53 C54 C55 120.0(7) . . ?
C55 C54 Cl3 120.0(6) . . ?
C54 C55 H55 120.3 . . ?
C56 C55 C54 119.4(7) . . ?
C56 C55 H55 120.3 . . ?
C51 C56 H56 118.9 . . ?
C55 C56 C51 122.1(7) . . ?
C55 C56 H56 118.9 . . ?
Br7 C57 Br8 107.6(7) . . ?
C31 C57 Br7 109.2(8) . . ?
C31 C57 Br8 112.3(8) . . ?
C31 C57 C58 111.8(10) . . ?
C58 C57 Br7 102.6(9) . . ?
C58 C57 Br8 112.8(8) . . ?
Br7A C57A Br8A 108.9(18) . . ?
C31 C57A Br7A 125.4(19) . . ?
C31 C57A Br8A 102(2) . . ?
C31 C57A C58A 117(3) . . ?
C58A C57A Br7A 99(2) . . ?
C58A C57A Br8A 103.4(15) . . ?
O58 C58 C57 111.5(12) . . ?
O58 C58 C59 131.4(15) . . ?
C59 C58 C57 108.8(11) . . ?
O58A C58A C57A 103(3) . . ?
O58A C58A C59A 142(3) . . ?
C59A C58A C57A 113(2) . . ?
C64 C59 C58 124.5(11) . . ?
C64 C59 C60 120.0 . . ?
C60 C59 C58 114.8(11) . . ?
C59 C64 H64 120.0 . . ?
C59 C64 C63 120.0 . . ?
C63 C64 H64 120.0 . . ?
C64 C63 H63 120.0 . . ?
C62 C63 C64 120.0 . . ?
C62 C63 H63 120.0 . . ?
C63 C62 Cl4 119.2(11) . . ?
C61 C62 Cl4 120.8(11) . . ?
C61 C62 C63 120.0 . . ?
C62 C61 H61 120.0 . . ?
C62 C61 C60 120.0 . . ?
C60 C61 H61 120.0 . . ?
C59 C60 H60 120.0 . . ?
C61 C60 C59 120.0 . . ?
C61 C60 H60 120.0 . . ?
C64A C59A C58A 123.7(18) . . ?
C64A C59A C60A 120.0 . . ?
C60A C59A C58A 116.2(18) . . ?
C59A C64A H64A 120.0 . . ?
C63A C64A C59A 120.0 . . ?
C63A C64A H64A 120.0 . . ?
C64A C63A H63A 120.0 . . ?
C62A C63A C64A 120.0 . . ?
C62A C63A H63A 120.0 . . ?
C63A C62A Cl4A 118.5(18) . . ?
C63A C62A C61A 120.0 . . ?
C61A C62A Cl4A 121.0(17) . . ?
C62A C61A H61A 120.0 . . ?
C62A C61A C60A 120.0 . . ?
C60A C61A H61A 120.0 . . ?
C59A C60A H60A 120.0 . . ?
C61A C60A C59A 120.0 . . ?
C61A C60A H60A 120.0 . . ?
C70 N70 C71 122.4(8) . . ?
C70 N70 C72 121.0(7) . . ?
C72 N70 C71 116.5(8) . . ?
O70 C70 N70 126.7(9) . . ?
O70 C70 H70 116.7 . . ?
N70 C70 H70 116.7 . . ?
N70 C71 H71A 109.5 . . ?
N70 C71 H71B 109.5 . . ?
N70 C71 H71C 109.5 . . ?
H71A C71 H71B 109.5 . . ?
H71A C71 H71C 109.5 . . ?
H71B C71 H71C 109.5 . . ?
N70 C72 H72A 109.5 . . ?
N70 C72 H72B 109.5 . . ?
N70 C72 H72C 109.5 . . ?
H72A C72 H72B 109.5 . . ?
H72A C72 H72C 109.5 . . ?
H72B C72 H72C 109.5 . . ?
C74 N73 C73 124.6(18) . . ?
C74 N73 C75 124(3) . . ?
C75 N73 C73 111(3) . . ?
O73 C73 N73 124(2) . . ?
O73 C73 H73 117.9 . . ?
N73 C73 H73 117.9 . . ?
N73 C74 H74A 109.5 . . ?
N73 C74 H74B 109.5 . . ?
N73 C74 H74C 109.5 . . ?
H74A C74 H74B 109.5 . . ?
H74A C74 H74C 109.5 . . ?
H74B C74 H74C 109.5 . . ?
N73 C75 H75A 109.5 . . ?
N73 C75 H75B 109.5 . . ?
N73 C75 H75C 109.5 . . ?
H75A C75 H75B 109.5 . . ?
H75A C75 H75C 109.5 . . ?
H75B C75 H75C 109.5 . . ?
C74A N73A C73A 128(3) . . ?
C74A N73A C75A 117(3) . . ?
C75A N73A C73A 115(4) . . ?
O73A C73A N73A 110(3) . . ?
O73A C73A H73A 124.9 . . ?
N73A C73A H73A 124.9 . . ?
N73A C74A H74D 109.5 . . ?
N73A C74A H74E 109.5 . . ?
N73A C74A H74F 109.5 . . ?
H74D C74A H74E 109.5 . . ?
H74D C74A H74F 109.5 . . ?
H74E C74A H74F 109.5 . . ?
N73A C75A H75D 109.5 . . ?
N73A C75A H75E 109.5 . . ?
N73A C75A H75F 109.5 . . ?
H75D C75A H75E 109.5 . . ?
H75D C75A H75F 109.5 . . ?
H75E C75A H75F 109.5 . . ?

loop_
_geom_bond_atom_site_label_1
_geom_bond_atom_site_label_2
_geom_bond_distance
_geom_bond_site_symmetry_2
_geom_bond_publ_flag
Br1 C33 1.972(7) . ?
Br2 C33 1.936(7) . ?
Br3 C41 1.937(7) . ?
Br4 C41 1.960(7) . ?
Br5 C49 1.960(7) . ?
Br6 C49 1.938(7) . ?
Br7 C57 1.935(18) . ?
Br7A C57A 1.88(4) . ?
Br8 C57 1.939(13) . ?
Br8A C57A 1.98(3) . ?
Cl1 C38 1.753(13) . ?
Cl1A C38A 1.750(14) . ?
Cl2 C46 1.741(7) . ?
Cl3 C54 1.740(7) . ?
Cl4 C62 1.758(11) . ?
Cl4A C62A 1.753(16) . ?
O2 N26 1.376(9) . ?
O2 N29 1.406(8) . ?
O3 N2 1.392(7) . ?
O3 N5 1.394(9) . ?
O9 N10 1.387(7) . ?
O9 N13 1.409(8) . ?
O17 N18 1.398(8) . ?
O17 N21 1.406(7) . ?
O34 C34 1.208(8) . ?
O42 C42 1.203(8) . ?
O50 C50 1.219(8) . ?
O58 C58 0.914(13) . ?
O58A C58A 0.88(2) . ?
N2 C3 1.309(10) . ?
N5 C4 1.318(9) . ?
N6 H6 0.8800 . ?
N6 C3 1.375(9) . ?
N6 C7 1.424(9) . ?
N8 H8 0.8800 . ?
N8 C7 1.439(8) . ?
N8 C12 1.369(9) . ?
N10 C11 1.315(9) . ?
N13 C12 1.311(8) . ?
N14 H14 0.8800 . ?
N14 C11 1.373(8) . ?
N14 C15 1.417(8) . ?
N16 H16 0.8800 . ?
N16 C15 1.422(8) . ?
N16 C20 1.373(8) . ?
N18 C19 1.295(8) . ?
N21 C20 1.304(9) . ?
N22 H22 0.8800 . ?
N22 C19 1.365(9) . ?
N22 C23 1.443(8) . ?
N24 H24 0.8800 . ?
N24 C23 1.447(9) . ?
N24 C28 1.384(8) . ?
N26 C27 1.291(10) . ?
N29 C28 1.301(10) . ?
N30 H30 0.8800 . ?
N30 C27 1.395(10) . ?
N30 C31 1.435(10) . ?
N32 H32 0.8800 . ?
N32 C4 1.359(11) . ?
N32 C31 1.450(10) . ?
C3 C4 1.420(11) . ?
C7 H7 1.0000 . ?
C7 C33 1.532(9) . ?
C11 C12 1.420(10) . ?
C15 H15 1.0000 . ?
C15 C41 1.578(9) . ?
C19 C20 1.436(10) . ?
C23 H23 1.0000 . ?
C23 C49 1.536(9) . ?
C27 C28 1.420(10) . ?
C31 C57 1.639(16) . ?
C31 C57A 1.32(4) . ?
C33 C34 1.542(10) . ?
C34 C35 1.491(14) . ?
C34 C35A 1.480(15) . ?
C35 C36 1.387(14) . ?
C35 C40 1.375(14) . ?
C35A C36A 1.384(15) . ?
C35A C40A 1.355(14) . ?
C36 H36 0.9500 . ?
C36 C37 1.377(15) . ?
C36A H36A 0.9500 . ?
C36A C37A 1.382(16) . ?
C37 H37 0.9500 . ?
C37 C38 1.31(3) . ?
C37A H37A 0.9500 . ?
C37A C38A 1.36(4) . ?
C38 C39 1.329(18) . ?
C38A C39A 1.344(19) . ?
C39 H39 0.9500 . ?
C39 C40 1.403(17) . ?
C39A H39A 0.9500 . ?
C39A C40A 1.408(18) . ?
C40 H40 0.9500 . ?
C40A H40A 0.9500 . ?
C41 C42 1.554(9) . ?
C42 C43 1.478(9) . ?
C43 C44 1.389(10) . ?
C43 C48 1.397(10) . ?
C44 H44 0.9500 . ?
C44 C45 1.371(9) . ?
C45 H45 0.9500 . ?
C45 C46 1.321(10) . ?
C46 C47 1.354(12) . ?
C47 H47 0.9500 . ?
C47 C48 1.413(10) . ?
C48 H48 0.9500 . ?
C49 C50 1.541(9) . ?
C50 C51 1.479(9) . ?
C51 C52 1.404(10) . ?
C51 C56 1.386(10) . ?
C52 H52 0.9500 . ?
C52 C53 1.371(11) . ?
C53 H53 0.9500 . ?
C53 C54 1.387(11) . ?
C54 C55 1.391(11) . ?
C55 H55 0.9500 . ?
C55 C56 1.353(10) . ?
C56 H56 0.9500 . ?
C57 C58 1.711(13) . ?
C57A C58A 1.72(2) . ?
C58 C59 1.503(13) . ?
C58A C59A 1.491(18) . ?
C59 C64 1.3900 . ?
C59 C60 1.3900 . ?
C64 H64 0.9500 . ?
C64 C63 1.3900 . ?
C63 H63 0.9500 . ?
C63 C62 1.3900 . ?
C62 C61 1.3900 . ?
C61 H61 0.9500 . ?
C61 C60 1.3900 . ?
C60 H60 0.9500 . ?
C59A C64A 1.3900 . ?
C59A C60A 1.3900 . ?
C64A H64A 0.9500 . ?
C64A C63A 1.3900 . ?
C63A H63A 0.9500 . ?
C63A C62A 1.3900 . ?
C62A C61A 1.3900 . ?
C61A H61A 0.9500 . ?
C61A C60A 1.3900 . ?
C60A H60A 0.9500 . ?
O70 C70 1.214(9) . ?
N70 C70 1.318(11) . ?
N70 C71 1.469(10) . ?
N70 C72 1.454(12) . ?
C70 H70 0.9500 . ?
C71 H71A 0.9800 . ?
C71 H71B 0.9800 . ?
C71 H71C 0.9800 . ?
C72 H72A 0.9800 . ?
C72 H72B 0.9800 . ?
C72 H72C 0.9800 . ?
O73 C73 1.232(15) . ?
N73 C73 1.45(4) . ?
N73 C74 1.39(5) . ?
N73 C75 1.44(2) . ?
C73 H73 0.9500 . ?
C74 H74A 0.9800 . ?
C74 H74B 0.9800 . ?
C74 H74C 0.9800 . ?
C75 H75A 0.9800 . ?
C75 H75B 0.9800 . ?
C75 H75C 0.9800 . ?
O73A C73A 1.257(18) . ?
N73A C73A 1.46(4) . ?
N73A C74A 1.42(5) . ?
N73A C75A 1.45(2) . ?
C73A H73A 0.9500 . ?
C74A H74D 0.9800 . ?
C74A H74E 0.9800 . ?
C74A H74F 0.9800 . ?
C75A H75D 0.9800 . ?
C75A H75E 0.9800 . ?
C75A H75F 0.9800 . ?

loop_
_geom_hbond_atom_site_label_D
_geom_hbond_atom_site_label_H
_geom_hbond_atom_site_label_A
_geom_hbond_distance_DH
_geom_hbond_distance_HA
_geom_hbond_distance_DA
_geom_hbond_angle_DHA
_geom_hbond_site_symmetry_A
_geom_hbond_publ_flag
N6 H6 O34 0.88 2.31 2.789(8) 114.5 . yes
N6 H6 O73 0.88 2.20 3.039(13) 158.0 . yes
N6 H6 O73A 0.88 2.39 2.954(17) 122.5 . yes
N16 H16 O42 0.88 2.29 2.770(7) 114.3 . yes
N16 H16 O70 0.88 2.17 2.923(8) 143.0 . yes
N22 H22 O50 0.88 2.34 2.808(7) 113.3 . yes
N22 H22 O70 0.88 2.19 2.907(7) 138.3 . yes
N32 H32 O73 0.88 2.07 2.908(11) 159.2 . yes
N32 H32 O73A 0.88 2.24 2.786(15) 120.3 . yes

loop_
_geom_torsion_atom_site_label_1
_geom_torsion_atom_site_label_2
_geom_torsion_atom_site_label_3
_geom_torsion_atom_site_label_4
_geom_torsion
_geom_torsion_site_symmetry_1
_geom_torsion_site_symmetry_2
_geom_torsion_site_symmetry_3
_geom_torsion_site_symmetry_4
_geom_torsion_publ_flag
Br1 C33 C34 O34 121.8(6) . . . . ?
Br1 C33 C34 C35 -51.4(10) . . . . ?
Br1 C33 C34 C35A -69.2(5) . . . . ?
Br2 C33 C34 O34 -119.9(6) . . . . ?
Br2 C33 C34 C35 66.9(10) . . . . ?
Br2 C33 C34 C35A 49.1(6) . . . . ?
Br3 C41 C42 O42 122.3(6) . . . . ?
Br3 C41 C42 C43 -57.0(7) . . . . ?
Br4 C41 C42 O42 -116.8(6) . . . . ?
Br4 C41 C42 C43 63.9(7) . . . . ?
Br5 C49 C50 O50 111.9(6) . . . . ?
Br5 C49 C50 C51 -67.2(7) . . . . ?
Br6 C49 C50 O50 -129.1(6) . . . . ?
Br6 C49 C50 C51 51.8(8) . . . . ?
Br7 C57 C58 O58 -115.6(14) . . . . ?
Br7 C57 C58 C59 92.3(12) . . . . ?
Br7A C57A C58A O58A -100(4) . . . . ?
Br7A C57A C58A C59A 93(3) . . . . ?
Br8 C57 C58 O58 -0.2(19) . . . . ?
Br8 C57 C58 C59 -152.3(11) . . . . ?
Br8A C57A C58A O58A 12(4) . . . . ?
Br8A C57A C58A C59A -155(2) . . . . ?
Cl1 C38 C39 C40 173.6(16) . . . . ?
Cl1A C38A C39A C40A -176.8(19) . . . . ?
Cl2 C46 C47 C48 179.9(8) . . . . ?
Cl3 C54 C55 C56 180.0(7) . . . . ?
Cl4 C62 C61 C60 -179(2) . . . . ?
Cl4A C62A C61A C60A 172(5) . . . . ?
O2 N26 C27 N30 -177.0(7) . . . . ?
O2 N26 C27 C28 1.2(9) . . . . ?
O2 N29 C28 N24 177.4(7) . . . . ?
O2 N29 C28 C27 -1.3(9) . . . . ?
O3 N2 C3 N6 179.1(8) . . . . ?
O3 N2 C3 C4 -1.4(10) . . . . ?
O3 N5 C4 N32 179.3(9) . . . . ?
O3 N5 C4 C3 0.6(10) . . . . ?
O9 N10 C11 N14 -178.2(7) . . . . ?
O9 N10 C11 C12 1.1(8) . . . . ?
O9 N13 C12 N8 178.7(7) . . . . ?
O9 N13 C12 C11 -0.7(8) . . . . ?
O17 N18 C19 N22 175.7(6) . . . . ?
O17 N18 C19 C20 -1.7(7) . . . . ?
O17 N21 C20 N16 -177.1(6) . . . . ?
O17 N21 C20 C19 1.0(7) . . . . ?
O34 C34 C35 C36 177.4(12) . . . . ?
O34 C34 C35 C40 -2.2(17) . . . . ?
O34 C34 C35A C36A -175.7(14) . . . . ?
O34 C34 C35A C40A -2.9(10) . . . . ?
O42 C42 C43 C44 176.4(8) . . . . ?
O42 C42 C43 C48 -0.5(11) . . . . ?
O50 C50 C51 C52 -171.8(7) . . . . ?
O50 C50 C51 C56 5.8(10) . . . . ?
O58 C58 C59 C64 152.6(17) . . . . ?
O58 C58 C59 C60 -18(2) . . . . ?
O58A C58A C59A C64A 158(6) . . . . ?
O58A C58A C59A C60A -19(8) . . . . ?
N2 O3 N5 C4 -1.5(10) . . . . ?
N2 C3 C4 N5 0.6(11) . . . . ?
N2 C3 C4 N32 -178.1(9) . . . . ?
N5 O3 N2 C3 1.8(9) . . . . ?
N6 C3 C4 N5 -180.0(8) . . . . ?
N6 C3 C4 N32 1.3(15) . . . . ?
N6 C7 C33 Br1 -60.1(6) . . . . ?
N6 C7 C33 Br2 -177.4(4) . . . . ?
N6 C7 C33 C34 59.8(7) . . . . ?
N8 C7 C33 Br1 173.0(5) . . . . ?
N8 C7 C33 Br2 55.7(7) . . . . ?
N8 C7 C33 C34 -67.1(8) . . . . ?
N10 O9 N13 C12 1.5(8) . . . . ?
N10 C11 C12 N8 -179.7(7) . . . . ?
N10 C11 C12 N13 -0.3(9) . . . . ?
N13 O9 N10 C11 -1.6(8) . . . . ?
N14 C11 C12 N8 -0.4(13) . . . . ?
N14 C11 C12 N13 179.0(7) . . . . ?
N14 C15 C41 Br3 -53.3(6) . . . . ?
N14 C15 C41 Br4 -174.3(4) . . . . ?
N14 C15 C41 C42 68.2(7) . . . . ?
N16 C15 C41 Br3 178.3(5) . . . . ?
N16 C15 C41 Br4 57.3(6) . . . . ?
N16 C15 C41 C42 -60.2(7) . . . . ?
N18 O17 N21 C20 -2.0(6) . . . . ?
N18 C19 C20 N16 178.5(6) . . . . ?
N18 C19 C20 N21 0.5(8) . . . . ?
N21 O17 N18 C19 2.4(6) . . . . ?
N22 C19 C20 N16 1.1(10) . . . . ?
N22 C19 C20 N21 -176.9(6) . . . . ?
N22 C23 C49 Br5 -53.7(6) . . . . ?
N22 C23 C49 Br6 -172.1(5) . . . . ?
N22 C23 C49 C50 64.9(8) . . . . ?
N24 C23 C49 Br5 178.3(4) . . . . ?
N24 C23 C49 Br6 59.9(6) . . . . ?
N24 C23 C49 C50 -63.0(7) . . . . ?
N26 O2 N29 C28 2.0(9) . . . . ?
N26 C27 C28 N24 -178.4(7) . . . . ?
N26 C27 C28 N29 0.1(10) . . . . ?
N29 O2 N26 C27 -2.0(10) . . . . ?
N30 C27 C28 N24 -0.3(13) . . . . ?
N30 C27 C28 N29 178.2(8) . . . . ?
N30 C31 C57 Br7 -175.7(6) . . . . ?
N30 C31 C57 Br8 65.1(10) . . . . ?
N30 C31 C57 C58 -62.9(11) . . . . ?
N30 C31 C57A Br7A -172.6(13) . . . . ?
N30 C31 C57A Br8A 64.1(18) . . . . ?
N30 C31 C57A C58A -47(3) . . . . ?
N32 C31 C57 Br7 62.9(9) . . . . ?
N32 C31 C57 Br8 -56.4(11) . . . . ?
N32 C31 C57 C58 175.7(9) . . . . ?
N32 C31 C57A Br7A 53(2) . . . . ?
N32 C31 C57A Br8A -69.9(17) . . . . ?
N32 C31 C57A C58A 178.6(17) . . . . ?
C3 N6 C7 N8 -113.4(7) . . . . ?
C3 N6 C7 C33 121.7(7) . . . . ?
C4 N32 C31 N30 123.0(9) . . . . ?
C4 N32 C31 C57 -120.8(10) . . . . ?
C4 N32 C31 C57A -99.3(18) . . . . ?
C7 N6 C3 N2 -22.6(12) . . . . ?
C7 N6 C3 C4 158.1(8) . . . . ?
C7 N8 C12 N13 5.7(11) . . . . ?
C7 N8 C12 C11 -175.0(7) . . . . ?
C7 C33 C34 O34 2.8(9) . . . . ?
C7 C33 C34 C35 -170.4(9) . . . . ?
C7 C33 C34 C35A 171.8(4) . . . . ?
C11 N14 C15 N16 -75.3(8) . . . . ?
C11 N14 C15 C41 157.3(6) . . . . ?
C12 N8 C7 N6 71.0(9) . . . . ?
C12 N8 C7 C33 -162.7(6) . . . . ?
C15 N14 C11 N10 -10.8(11) . . . . ?
C15 N14 C11 C12 170.1(7) . . . . ?
C15 N16 C20 N21 21.8(10) . . . . ?
C15 N16 C20 C19 -155.9(6) . . . . ?
C15 C41 C42 O42 0.6(9) . . . . ?
C15 C41 C42 C43 -178.7(6) . . . . ?
C19 N22 C23 N24 -117.2(7) . . . . ?
C19 N22 C23 C49 116.8(7) . . . . ?
C20 N16 C15 N14 117.9(7) . . . . ?
C20 N16 C15 C41 -115.8(7) . . . . ?
C23 N22 C19 N18 -16.6(10) . . . . ?
C23 N22 C19 C20 160.4(6) . . . . ?
C23 N24 C28 N29 8.0(10) . . . . ?
C23 N24 C28 C27 -173.7(7) . . . . ?
C23 C49 C50 O50 -7.2(9) . . . . ?
C23 C49 C50 C51 173.8(6) . . . . ?
C27 N30 C31 N32 -80.6(10) . . . . ?
C27 N30 C31 C57 158.5(7) . . . . ?
C27 N30 C31 C57A 146.0(16) . . . . ?
C28 N24 C23 N22 73.4(7) . . . . ?
C28 N24 C23 C49 -159.3(6) . . . . ?
C31 N30 C27 N26 -13.4(12) . . . . ?
C31 N30 C27 C28 168.7(7) . . . . ?
C31 N32 C4 N5 22.8(14) . . . . ?
C31 N32 C4 C3 -158.7(8) . . . . ?
C31 C57 C58 O58 127.5(15) . . . . ?
C31 C57 C58 C59 -24.6(16) . . . . ?
C31 C57A C58A O58A 122(4) . . . . ?
C31 C57A C58A C59A -45(4) . . . . ?
C33 C34 C35 C36 -9.8(17) . . . . ?
C33 C34 C35 C40 170.6(10) . . . . ?
C33 C34 C35A C36A 15.4(14) . . . . ?
C33 C34 C35A C40A -171.8(11) . . . . ?
C34 C35 C36 C37 -178.1(16) . . . . ?
C34 C35 C40 C39 176.2(15) . . . . ?
C34 C35A C36A C37A -178.8(17) . . . . ?
C34 C35A C40A C39A 178.4(16) . . . . ?
C35 C36 C37 C38 -2(3) . . . . ?
C35A C36A C37A C38A -9(4) . . . . ?
C36 C35 C40 C39 -3(2) . . . . ?
C36 C37 C38 Cl1 -175.5(15) . . . . ?
C36 C37 C38 C39 5(3) . . . . ?
C36A C35A C40A C39A -8(2) . . . . ?
C36A C37A C38A Cl1A 176.1(18) . . . . ?
C36A C37A C38A C39A 9(4) . . . . ?
C37 C38 C39 C40 -7(3) . . . . ?
C37A C38A C39A C40A -10(4) . . . . ?
C38 C39 C40 C35 6(3) . . . . ?
C38A C39A C40A C35A 10(4) . . . . ?
C40 C35 C36 C37 1(2) . . . . ?
C40A C35A C36A C37A 8(3) . . . . ?
C41 C42 C43 C44 -4.3(12) . . . . ?
C41 C42 C43 C48 178.8(7) . . . . ?
C42 C43 C44 C45 -178.7(8) . . . . ?
C42 C43 C48 C47 178.4(9) . . . . ?
C43 C44 C45 C46 0.8(13) . . . . ?
C44 C43 C48 C47 1.2(14) . . . . ?
C44 C45 C46 Cl2 179.4(7) . . . . ?
C44 C45 C46 C47 1.2(14) . . . . ?
C45 C46 C47 C48 -1.9(15) . . . . ?
C46 C47 C48 C43 0.7(16) . . . . ?
C48 C43 C44 C45 -1.9(12) . . . . ?
C49 C50 C51 C52 7.3(11) . . . . ?
C49 C50 C51 C56 -175.2(7) . . . . ?
C50 C51 C52 C53 -179.5(8) . . . . ?
C50 C51 C56 C55 -179.9(7) . . . . ?
C51 C52 C53 C54 -1.6(13) . . . . ?
C52 C51 C56 C55 -2.2(12) . . . . ?
C52 C53 C54 Cl3 -179.2(7) . . . . ?
C52 C53 C54 C55 -0.7(13) . . . . ?
C53 C54 C55 C56 1.6(12) . . . . ?
C54 C55 C56 C51 -0.1(13) . . . . ?
C56 C51 C52 C53 3.0(11) . . . . ?
C57 C58 C59 C64 -62.8(15) . . . . ?
C57 C58 C59 C60 126.7(12) . . . . ?
C57A C58A C59A C64A -43(4) . . . . ?
C57A C58A C59A C60A 140(3) . . . . ?
C58 C59 C64 C63 -170.1(16) . . . . ?
C58 C59 C60 C61 171.0(15) . . . . ?
C58A C59A C64A C63A -177(4) . . . . ?
C58A C59A C60A C61A 177(4) . . . . ?
C59 C64 C63 C62 0.0 . . . . ?
C64 C59 C60 C61 0.0 . . . . ?
C64 C63 C62 Cl4 179.1(19) . . . . ?
C64 C63 C62 C61 0.0 . . . . ?
C63 C62 C61 C60 0.0 . . . . ?
C62 C61 C60 C59 0.0 . . . . ?
C60 C59 C64 C63 0.0 . . . . ?
C59A C64A C63A C62A 0.0 . . . . ?
C64A C59A C60A C61A 0.0 . . . . ?
C64A C63A C62A Cl4A -172(4) . . . . ?
C64A C63A C62A C61A 0.0 . . . . ?
C63A C62A C61A C60A 0.0 . . . . ?
C62A C61A C60A C59A 0.0 . . . . ?
C60A C59A C64A C63A 0.0 . . . . ?
C71 N70 C70 O70 178.8(10) . . . . ?
C72 N70 C70 O70 0.9(16) . . . . ?
C74 N73 C73 O73 2(8) . . . . ?
C75 N73 C73 O73 -172(4) . . . . ?
C74A N73A C73A O73A 8(11) . . . . ?
C75A N73A C73A O73A -171(7) . . . . ?

loop_
_platon_squeeze_void_nr
_platon_squeeze_void_average_x
_platon_squeeze_void_average_y
_platon_squeeze_void_average_z
_platon_squeeze_void_volume
_platon_squeeze_void_count_electrons
_platon_squeeze_void_content
1 0.000 0.500 -0.005 387 120 ' '
2 0.000 0.000 0.495 387 120 ' '
3 0.500 0.500 0.500 198 76 ' '
4 0.500 0.000 1.000 198 76 ' '

loop_
_exptl_oxdiff_crystal_face_indexfrac_h
_exptl_oxdiff_crystal_face_indexfrac_k
_exptl_oxdiff_crystal_face_indexfrac_l
_exptl_oxdiff_crystal_face_x
_exptl_oxdiff_crystal_face_y
_exptl_oxdiff_crystal_face_z
0.9998 -0.0006 -0.0009 -0.0151 -0.0789 -0.0453
-0.9998 0.0006 0.0009 0.0151 0.0789 0.0453
0.0021 -0.0009 0.9987 0.0715 -0.0468 -0.0106
-0.0021 0.0009 -0.9987 -0.0715 0.0468 0.0106
-0.0005 -0.9995 -0.0005 -0.0115 -0.0306 0.0572
0.0005 0.9995 0.0005 0.0115 0.0306 -0.0572
0.9977 0.0004 -0.9996 -0.0866 -0.0321 -0.0347
-0.9977 -0.0004 0.9996 0.0866 0.0321 0.0347
